data_2217562
loop_
_publ_author_name
'Zhong-Xiang Du '
'Jian-Hua Qin'
'Jian-Ge Wang'

_publ_section_title
Di-\m-chlorido-bis{[2-(2-pyridylmethylamino)ethanesulfonato-\k^3^<i>N</i>,<i>N</i>',<i>O</i>]copper(II)}
_journal_coeditor_code IM2051
_journal_issue 2
_journal_name_full 'Acta Crystallographica Section E'
_journal_page_first m341
_journal_page_last m341
_journal_paper_doi 10.1107/S1600536808000779
_journal_volume 64
_journal_year 2008
_chemical_formula_iupac '[Cu2 (C8 H11 N2 O3 S)2 Cl2]'
_chemical_formula_moiety 'C16 H22 Cl2 Cu2 N4 O6 S2'
_chemical_formula_sum 'C16 H22 Cl2 Cu2 N4 O6 S2'
_chemical_formula_weight 628.28
_chemical_name_systematic
;
Di-\m-chlorido-bis{[2-(2-pyridylmethylamino)ethanesulfonato-
\k^3^N,N',O]copper(II)}
;
_space_group_IT_number 2
_symmetry_cell_setting triclinic
_symmetry_space_group_name_Hall '-P 1'
_symmetry_space_group_name_H-M 'P -1'
_atom_sites_solution_hydrogens geom
_atom_sites_solution_primary direct
_atom_sites_solution_secondary difmap
_audit_creation_method SHELXL-97
_cell_angle_alpha 103.773(2)
_cell_angle_beta 98.118(2)
_cell_angle_gamma 113.043(2)
_cell_formula_units_Z 1
_cell_length_a 8.2940(10)
_cell_length_b 8.3620(10)
_cell_length_c 9.1100(10)
_cell_measurement_reflns_used 2667
_cell_measurement_temperature 291(2)
_cell_measurement_theta_max 28.30
_cell_measurement_theta_min 2.39
_cell_volume 544.92(11)
_computing_cell_refinement 'APEX2 (Bruker, 2004)'
_computing_data_collection 'APEX2 (Bruker, 2004)'
_computing_data_reduction 'SAINT (Bruker, 2004)'
_computing_molecular_graphics 'SHELXTL (Sheldrick, 2008)'
_computing_publication_material 'SHELXTL (Sheldrick, 2008)'
_computing_structure_refinement 'SHELXL97 (Sheldrick, 2008)'
_computing_structure_solution 'SHELXS97 (Sheldrick, 2008)'
_diffrn_ambient_temperature 291(2)
_diffrn_measured_fraction_theta_full 0.98
_diffrn_measured_fraction_theta_max 0.958
_diffrn_measurement_device_type 'Bruker APEXII CCD area-detector'
_diffrn_measurement_method '\f and \w'
_diffrn_radiation_monochromator graphite
_diffrn_radiation_source 'fine-focus sealed tube'
_diffrn_radiation_type MoK\a
_diffrn_radiation_wavelength 0.71073
_diffrn_reflns_av_R_equivalents 0.0089
_diffrn_reflns_av_sigmaI/netI 0.0185
_diffrn_reflns_limit_h_max 10
_diffrn_reflns_limit_h_min -10
_diffrn_reflns_limit_k_max 10
_diffrn_reflns_limit_k_min -10
_diffrn_reflns_limit_l_max 11
_diffrn_reflns_limit_l_min -9
_diffrn_reflns_number 3270
_diffrn_reflns_theta_full 27.49
_diffrn_reflns_theta_max 27.49
_diffrn_reflns_theta_min 2.39
_exptl_absorpt_coefficient_mu 2.432
_exptl_absorpt_correction_T_max 0.8109
_exptl_absorpt_correction_T_min 0.5045
_exptl_absorpt_correction_type multi-scan
_exptl_absorpt_process_details '(SADABS; Sheldrick, 1996)'
_exptl_crystal_colour blue
_exptl_crystal_density_diffrn 1.915
_exptl_crystal_density_method 'not measured'
_exptl_crystal_description block
_exptl_crystal_F_000 318
_exptl_crystal_size_max 0.33
_exptl_crystal_size_mid 0.20
_exptl_crystal_size_min 0.09
_refine_diff_density_max 0.477
_refine_diff_density_min -0.342
_refine_ls_extinction_method none
_refine_ls_goodness_of_fit_ref 1.097
_refine_ls_hydrogen_treatment mixed
_refine_ls_matrix_type full
_refine_ls_number_parameters 149
_refine_ls_number_reflns 2385
_refine_ls_number_restraints 0
_refine_ls_restrained_S_all 1.097
_refine_ls_R_factor_all 0.0247
_refine_ls_R_factor_gt 0.0232
_refine_ls_shift/su_max 0.001
_refine_ls_shift/su_mean 0.000
_refine_ls_structure_factor_coef Fsqd
_refine_ls_weighting_details 'calc w=1/[\s^2^(Fo^2^)+(0.037P)^2^+0.2091P] where P=(Fo^2^+2Fc^2^)/3'
_refine_ls_weighting_scheme calc
_refine_ls_wR_factor_gt 0.0662
_refine_ls_wR_factor_ref 0.0670
_reflns_number_gt 2224
_reflns_number_total 2385
_reflns_threshold_expression I>2\s(I)
_cod_data_source_file im2051.cif
_cod_data_source_block I
_cod_depositor_comments
;
The following automatic conversions were performed:
'_symmetry_cell_setting' value 'Triclinic' changed to 'triclinic'
according to '/home/saulius/struct/CIF-dictionaries/cif_core.dic'
dictionary named 'cif_core.dic' version 2.4.1 from 2010-06-29.

Automatic conversion script
Id: cif_fix_enum 1527 2010-12-29 10:47:43Z saulius 

The following automatic conversions were performed:

'_symmetry_cell_setting' value 'Triclinic' changed to 'triclinic'
according to /home/saulius/struct/CIF-dictionaries/cif_core.dic
dictionary named 'cif_core.dic' version 2.4.1 from 2010-06-29.

Automatic conversion script
Id: cif_fix_values 1715 2011-07-08 13:25:40Z adriana 
;
_cod_original_cell_volume 544.90(10)
_cod_database_code 2217562
_cod_database_fobs_code 2217562

loop_
_symmetry_equiv_pos_as_xyz
'x, y, z'
'-x, -y, -z'

loop_
_atom_site_type_symbol
_atom_site_label
_atom_site_fract_x
_atom_site_fract_y
_atom_site_fract_z
_atom_site_U_iso_or_equiv
_atom_site_adp_type
_atom_site_calc_flag
_atom_site_refinement_flags
_atom_site_occupancy
Cu Cu1 -0.00815(3) 0.79189(3) 0.40050(2) 0.02480(9) Uani d . 1
Cl Cl1 0.21525(6) 1.15056(7) 0.48221(5) 0.02695(12) Uani d . 1
S S1 0.25729(6) 0.72960(7) 0.64825(6) 0.02540(12) Uani d . 1
O O1 0.09412(19) 0.7556(2) 0.59265(16) 0.0311(3) Uani d . 1
O O2 0.4160(2) 0.9013(2) 0.72554(19) 0.0385(4) Uani d . 1
O O3 0.2140(2) 0.6050(2) 0.74013(19) 0.0381(4) Uani d . 1
N N1 -0.1223(2) 0.7825(2) 0.18742(18) 0.0257(3) Uani d . 1
N N2 0.1380(2) 0.6952(2) 0.2771(2) 0.0276(3) Uani d . 1
C C1 -0.2789(3) 0.7931(4) 0.1445(3) 0.0382(5) Uani d . 1
H H1 -0.3426 0.8078 0.2188 0.046 Uiso calc R 1
C C2 -0.3480(3) 0.7828(4) -0.0065(3) 0.0443(6) Uani d . 1
H H2 -0.4578 0.7878 -0.0340 0.053 Uiso calc R 1
C C3 -0.2519(3) 0.7652(3) -0.1151(2) 0.0391(5) Uani d . 1
H H3 -0.2961 0.7581 -0.2174 0.047 Uiso calc R 1
C C4 -0.0881(3) 0.7580(3) -0.0712(2) 0.0332(5) Uani d . 1
H H4 -0.0203 0.7481 -0.1430 0.040 Uiso calc R 1
C C5 -0.0275(3) 0.7659(3) 0.0813(2) 0.0264(4) Uani d . 1
C C6 0.1491(3) 0.7631(3) 0.1417(2) 0.0314(4) Uani d . 1
H H6A 0.1726 0.6835 0.0600 0.038 Uiso calc R 1
H H6B 0.2478 0.8857 0.1731 0.038 Uiso calc R 1
C C7 0.3187(3) 0.7178(3) 0.3579(2) 0.0287(4) Uani d . 1
H H7A 0.3988 0.8472 0.4099 0.034 Uiso calc R 1
H H7B 0.3725 0.6699 0.2812 0.034 Uiso calc R 1
C C8 0.2998(3) 0.6170(3) 0.4776(2) 0.0296(4) Uani d . 1
H H8A 0.4104 0.6049 0.5074 0.035 Uiso calc R 1
H H8B 0.2011 0.4944 0.4297 0.035 Uiso calc R 1
H H1N 0.051(4) 0.570(4) 0.233(3) 0.045(7) Uiso d . 1

loop_
_atom_site_aniso_label
_atom_site_aniso_U_11
_atom_site_aniso_U_22
_atom_site_aniso_U_33
_atom_site_aniso_U_12
_atom_site_aniso_U_13
_atom_site_aniso_U_23
Cu1 0.02148(14) 0.03819(16) 0.02055(13) 0.01626(11) 0.00702(9) 0.01323(10)
Cl1 0.0222(2) 0.0363(3) 0.0269(2) 0.01426(19) 0.01029(18) 0.01360(18)
S1 0.0178(2) 0.0297(3) 0.0285(2) 0.00845(19) 0.00306(18) 0.01438(19)
O1 0.0270(7) 0.0504(9) 0.0255(7) 0.0230(7) 0.0082(6) 0.0174(6)
O2 0.0268(8) 0.0346(8) 0.0401(8) 0.0044(6) 0.0010(6) 0.0087(6)
O3 0.0324(8) 0.0455(9) 0.0432(9) 0.0154(7) 0.0091(7) 0.0296(7)
N1 0.0243(8) 0.0332(9) 0.0211(7) 0.0132(7) 0.0053(6) 0.0109(6)
N2 0.0229(8) 0.0328(9) 0.0281(8) 0.0125(7) 0.0071(7) 0.0112(7)
C1 0.0324(11) 0.0617(15) 0.0289(10) 0.0259(11) 0.0085(9) 0.0196(10)
C2 0.0384(13) 0.0680(17) 0.0339(11) 0.0295(12) 0.0035(10) 0.0217(11)
C3 0.0485(14) 0.0455(13) 0.0227(10) 0.0210(11) 0.0021(9) 0.0139(9)
C4 0.0422(12) 0.0353(11) 0.0224(9) 0.0166(10) 0.0103(9) 0.0096(8)
C5 0.0294(10) 0.0245(9) 0.0236(9) 0.0101(8) 0.0073(8) 0.0080(7)
C6 0.0297(10) 0.0429(12) 0.0262(9) 0.0174(9) 0.0123(8) 0.0139(8)
C7 0.0204(9) 0.0343(11) 0.0319(10) 0.0118(8) 0.0072(8) 0.0115(8)
C8 0.0246(10) 0.0280(10) 0.0388(11) 0.0132(8) 0.0078(8) 0.0130(8)

loop_
_atom_type_symbol
_atom_type_description
_atom_type_scat_dispersion_real
_atom_type_scat_dispersion_imag
_atom_type_scat_source
C C 0.0033 0.0016 'International Tables Vol C Tables 4.2.6.8 and 6.1.1.4'
H H 0.0000 0.0000 'International Tables Vol C Tables 4.2.6.8 and 6.1.1.4'
N N 0.0061 0.0033 'International Tables Vol C Tables 4.2.6.8 and 6.1.1.4'
O O 0.0106 0.0060 'International Tables Vol C Tables 4.2.6.8 and 6.1.1.4'
S S 0.1246 0.1234 'International Tables Vol C Tables 4.2.6.8 and 6.1.1.4'
Cl Cl 0.1484 0.1585 'International Tables Vol C Tables 4.2.6.8 and 6.1.1.4'
Cu Cu 0.3201 1.2651 'International Tables Vol C Tables 4.2.6.8 and 6.1.1.4'

loop_
_geom_angle_atom_site_label_1
_geom_angle_atom_site_label_2
_geom_angle_atom_site_label_3
_geom_angle_site_symmetry_1
_geom_angle_site_symmetry_3
_geom_angle
O1 Cu1 N1 . . 169.95(7)
O1 Cu1 N2 . . 92.73(6)
N1 Cu1 N2 . . 81.18(7)
O1 Cu1 Cl1 . 2_576 89.03(4)
N1 Cu1 Cl1 . 2_576 95.57(5)
N2 Cu1 Cl1 . 2_576 169.68(5)
O1 Cu1 Cl1 . . 96.00(5)
N1 Cu1 Cl1 . . 92.76(5)
N2 Cu1 Cl1 . . 97.82(5)
Cl1 Cu1 Cl1 2_576 . 92.091(19)
Cu1 Cl1 Cu1 2_576 . 87.910(19)
O2 S1 O3 . . 114.61(10)
O2 S1 O1 . . 112.23(10)
O3 S1 O1 . . 109.38(9)
O2 S1 C8 . . 107.16(10)
O3 S1 C8 . . 106.96(10)
O1 S1 C8 . . 105.98(9)
S1 O1 Cu1 . . 134.45(9)
C5 N1 C1 . . 119.10(17)
C5 N1 Cu1 . . 114.53(13)
C1 N1 Cu1 . . 126.36(14)
C6 N2 C7 . . 111.18(16)
C6 N2 Cu1 . . 108.32(13)
C7 N2 Cu1 . . 120.32(13)
C6 N2 H1N . . 104.2(16)
C7 N2 H1N . . 112.8(16)
Cu1 N2 H1N . . 98.3(16)
N1 C1 C2 . . 122.1(2)
N1 C1 H1 . . 119.0
C2 C1 H1 . . 119.0
C3 C2 C1 . . 118.9(2)
C3 C2 H2 . . 120.5
C1 C2 H2 . . 120.5
C2 C3 C4 . . 119.45(19)
C2 C3 H3 . . 120.3
C4 C3 H3 . . 120.3
C5 C4 C3 . . 118.9(2)
C5 C4 H4 . . 120.5
C3 C4 H4 . . 120.5
N1 C5 C4 . . 121.49(19)
N1 C5 C6 . . 115.27(16)
C4 C5 C6 . . 123.21(18)
N2 C6 C5 . . 108.83(16)
N2 C6 H6A . . 109.9
C5 C6 H6A . . 109.9
N2 C6 H6B . . 109.9
C5 C6 H6B . . 109.9
H6A C6 H6B . . 108.3
N2 C7 C8 . . 110.64(16)
N2 C7 H7A . . 109.5
C8 C7 H7A . . 109.5
N2 C7 H7B . . 109.5
C8 C7 H7B . . 109.5
H7A C7 H7B . . 108.1
C7 C8 S1 . . 113.05(14)
C7 C8 H8A . . 109.0
S1 C8 H8A . . 109.0
C7 C8 H8B . . 109.0
S1 C8 H8B . . 109.0
H8A C8 H8B . . 107.8

loop_
_geom_bond_atom_site_label_1
_geom_bond_atom_site_label_2
_geom_bond_site_symmetry_2
_geom_bond_distance
Cu1 O1 . 1.9775(14)
Cu1 N1 . 2.0051(16)
Cu1 N2 . 2.0268(17)
Cu1 Cl1 2_576 2.2901(5)
Cu1 Cl1 . 2.6796(7)
Cl1 Cu1 2_576 2.2901(5)
S1 O2 . 1.4380(16)
S1 O3 . 1.4568(15)
S1 O1 . 1.4916(14)
S1 C8 . 1.774(2)
N1 C5 . 1.345(3)
N1 C1 . 1.346(3)
N2 C6 . 1.475(3)
N2 C7 . 1.492(2)
N2 H1N . 0.95(3)
C1 C2 . 1.382(3)
C1 H1 . 0.9300
C2 C3 . 1.371(4)
C2 H2 . 0.9300
C3 C4 . 1.390(3)
C3 H3 . 0.9300
C4 C5 . 1.386(3)
C4 H4 . 0.9300
C5 C6 . 1.501(3)
C6 H6A . 0.9700
C6 H6B . 0.9700
C7 C8 . 1.519(3)
C7 H7A . 0.9700
C7 H7B . 0.9700
C8 H8A . 0.9700
C8 H8B . 0.9700

loop_
_geom_hbond_atom_site_label_D
_geom_hbond_atom_site_label_H
_geom_hbond_atom_site_label_A
_geom_hbond_site_symmetry_A
_geom_hbond_distance_DH
_geom_hbond_distance_HA
_geom_hbond_distance_DA
_geom_hbond_angle_DHA
_geom_hbond_publ_flag
N2 H1N O3 2_566 0.95(3) 2.20(3) 2.966(2) 137(2) yes

loop_
_geom_torsion_atom_site_label_1
_geom_torsion_atom_site_label_2
_geom_torsion_atom_site_label_3
_geom_torsion_atom_site_label_4
_geom_torsion_site_symmetry_1
_geom_torsion_site_symmetry_4
_geom_torsion
O1 Cu1 Cl1 Cu1 . 2_576 -89.25(4)
N1 Cu1 Cl1 Cu1 . 2_576 95.68(5)
N2 Cu1 Cl1 Cu1 . 2_576 177.15(5)
Cl1 Cu1 Cl1 Cu1 2_576 2_576 0.0
O2 S1 O1 Cu1 . . 86.40(15)
O3 S1 O1 Cu1 . . -145.24(13)
C8 S1 O1 Cu1 . . -30.26(16)
N1 Cu1 O1 S1 . . 70.6(4)
N2 Cu1 O1 S1 . . 18.24(15)
Cl1 Cu1 O1 S1 2_576 . -171.93(14)
Cl1 Cu1 O1 S1 . . -79.93(14)
O1 Cu1 N1 C5 . . -68.7(4)
N2 Cu1 N1 C5 . . -15.48(14)
Cl1 Cu1 N1 C5 2_576 . 174.39(13)
Cl1 Cu1 N1 C5 . . 82.02(14)
O1 Cu1 N1 C1 . . 112.1(4)
N2 Cu1 N1 C1 . . 165.2(2)
Cl1 Cu1 N1 C1 2_576 . -4.89(19)
Cl1 Cu1 N1 C1 . . -97.27(19)
O1 Cu1 N2 C6 . . -159.28(14)
N1 Cu1 N2 C6 . . 28.76(14)
Cl1 Cu1 N2 C6 2_576 . 101.0(3)
Cl1 Cu1 N2 C6 . . -62.84(13)
O1 Cu1 N2 C7 . . -29.89(15)
N1 Cu1 N2 C7 . . 158.15(16)
Cl1 Cu1 N2 C7 2_576 . -129.6(2)
Cl1 Cu1 N2 C7 . . 66.55(14)
C5 N1 C1 C2 . . 1.6(4)
Cu1 N1 C1 C2 . . -179.12(19)
N1 C1 C2 C3 . . -1.4(4)
C1 C2 C3 C4 . . 0.0(4)
C2 C3 C4 C5 . . 1.1(4)
C1 N1 C5 C4 . . -0.5(3)
Cu1 N1 C5 C4 . . -179.82(16)
C1 N1 C5 C6 . . 177.54(19)
Cu1 N1 C5 C6 . . -1.8(2)
C3 C4 C5 N1 . . -0.9(3)
C3 C4 C5 C6 . . -178.7(2)
C7 N2 C6 C5 . . -170.83(17)
Cu1 N2 C6 C5 . . -36.51(19)
N1 C5 C6 N2 . . 25.8(2)
C4 C5 C6 N2 . . -156.21(19)
C6 N2 C7 C8 . . -169.70(17)
Cu1 N2 C7 C8 . . 62.2(2)
N2 C7 C8 S1 . . -74.07(19)
O2 S1 C8 C7 . . -65.44(17)
O3 S1 C8 C7 . . 171.21(14)
O1 S1 C8 C7 . . 54.58(17)
